data_7055029
loop_
_publ_author_name
'Cargnelutti, Roberta'
'da Silva, Felipe Dornelles'
'Abram, Ulrich'
'Lang, Ernesto Schulz'

_publ_section_title
;
 Metal complexes with bis(2-pyridyl)diselenoethers: structural chemistry
 and catalysis
;
_journal_issue 10
_journal_name_full 'New J. Chem.'
_journal_page_first 7948
_journal_paper_doi 10.1039/C5NJ01400J
_journal_volume 39
_journal_year 2015
_chemical_formula_moiety 'C11 H10 Cl2 Cu N2 Se2'
_chemical_formula_sum 'C11 H10 Cl2 Cu N2 Se2'
_chemical_formula_weight 462.57
_chemical_name_systematic
;
 compound-1
;
_space_group_IT_number 61
_symmetry_cell_setting orthorhombic
_symmetry_space_group_name_Hall '-P 2ac 2ab'
_symmetry_space_group_name_H-M 'P b c a'
_atom_sites_solution_hydrogens geom
_atom_sites_solution_primary direct
_atom_sites_solution_secondary difmap
_audit_block_doi 10.5517/cc1j3pbn
_audit_creation_method SHELXL-97
_audit_update_record
;
2015-05-28 deposited with the CCDC.
2015-07-28 downloaded from the CCDC.
;
_cell_angle_alpha 90.00
_cell_angle_beta 90.00
_cell_angle_gamma 90.00
_cell_formula_units_Z 8
_cell_length_a 11.9328(10)
_cell_length_b 12.2111(10)
_cell_length_c 18.6534(16)
_cell_measurement_reflns_used 9935
_cell_measurement_temperature 173(2)
_cell_measurement_theta_max 35.03
_cell_measurement_theta_min 2.62
_cell_volume 2718.0(4)
_computing_cell_refinement 'Bruker SAINT'
_computing_data_collection 'Bruker APEX2'
_computing_data_reduction 'Bruker SAINT A'
_computing_molecular_graphics 'Bruker SHELXTL'
_computing_publication_material 'Bruker SHELXTL'
_computing_structure_refinement 'SHELXL-97 (Sheldrick, 2008)'
_computing_structure_solution 'SHELXS-97 (Sheldrick, 2008)'
_diffrn_ambient_temperature 173(2)
_diffrn_measured_fraction_theta_full 0.996
_diffrn_measured_fraction_theta_max 0.996
_diffrn_measurement_device_type 'Bruker APEX-II CCD'
_diffrn_measurement_method '\f and \w scans'
_diffrn_radiation_monochromator graphite
_diffrn_radiation_source 'fine-focus sealed tube'
_diffrn_radiation_type MoK\a
_diffrn_radiation_wavelength 0.71073
_diffrn_reflns_av_R_equivalents 0.0267
_diffrn_reflns_av_sigmaI/netI 0.0141
_diffrn_reflns_limit_h_max 16
_diffrn_reflns_limit_h_min -19
_diffrn_reflns_limit_k_max 19
_diffrn_reflns_limit_k_min -19
_diffrn_reflns_limit_l_max 29
_diffrn_reflns_limit_l_min -30
_diffrn_reflns_number 56282
_diffrn_reflns_theta_full 35.13
_diffrn_reflns_theta_max 35.13
_diffrn_reflns_theta_min 2.18
_diffrn_standards_number o
_exptl_absorpt_coefficient_mu 7.337
_exptl_absorpt_correction_T_max 0.3518
_exptl_absorpt_correction_T_min 0.1670
_exptl_absorpt_correction_type gaussian
_exptl_absorpt_process_details
;
 XPREP (Bruker, 2006) was used to perform the
 numeric absorption correction based on the face-indexed crystal size.
 SADABS (Bruker 2007) performed additional data scaling and corrections.
;
_exptl_crystal_colour green
_exptl_crystal_density_diffrn 2.261
_exptl_crystal_density_method 'not measured'
_exptl_crystal_description block
_exptl_crystal_F_000 1768
_exptl_crystal_size_max 0.38
_exptl_crystal_size_mid 0.20
_exptl_crystal_size_min 0.18
_refine_diff_density_max 0.500
_refine_diff_density_min -0.661
_refine_diff_density_rms 0.082
_refine_ls_extinction_method none
_refine_ls_goodness_of_fit_ref 0.852
_refine_ls_hydrogen_treatment constr
_refine_ls_matrix_type full
_refine_ls_number_parameters 163
_refine_ls_number_reflns 6021
_refine_ls_number_restraints 0
_refine_ls_restrained_S_all 0.852
_refine_ls_R_factor_all 0.0285
_refine_ls_R_factor_gt 0.0203
_refine_ls_shift/su_max 0.003
_refine_ls_shift/su_mean 0.000
_refine_ls_structure_factor_coef Fsqd
_refine_ls_weighting_details 'calc w=1/[\s^2^(Fo^2^)+(0.1000P)^2^+0.0000P] where P=(Fo^2^+2Fc^2^)/3'
_refine_ls_weighting_scheme calc
_refine_ls_wR_factor_gt 0.0924
_refine_ls_wR_factor_ref 0.1039
_reflns_number_gt 5156
_reflns_number_total 6021
_reflns_threshold_expression >2\s(I)
_cod_data_source_file c5nj01400j2.cif
_cod_data_source_block compound-1
_cod_depositor_comments
;
The following automatic conversions were performed:

'_symmetry_cell_setting' value 'Orthorhombic' changed to
'orthorhombic' according to
/usr/data/users/saulius/crontab/automatic-downloads/rss-feeds/RSC/lib/dictionaries/cif_core.dic
dictionary named 'cif_core.dic' version 2.4.2 from 2011-04-26.

'_exptl_absorpt_correction_type' value 'Gaussian' changed to
'gaussian' according to
/usr/data/users/saulius/crontab/automatic-downloads/rss-feeds/RSC/lib/dictionaries/cif_core.dic
dictionary named 'cif_core.dic' version 2.4.2 from 2011-04-26.

Automatic conversion script
Id: cif_fix_values 3271 2015-04-21 07:52:19Z andrius 

 Adding full bibliography for 7055029--7055034.cif.
;
_cod_original_sg_symbol_H-M 'Pbca '
_cod_database_code 7055029

loop_
_symmetry_equiv_pos_as_xyz
'x, y, z'
'x+1/2, -y+1/2, -z'
'-x, y+1/2, -z+1/2'
'-x+1/2, -y, z+1/2'
'-x, -y, -z'
'-x-1/2, y-1/2, z'
'x, -y-1/2, z-1/2'
'x-1/2, y, -z-1/2'

loop_
_atom_site_label
_atom_site_type_symbol
_atom_site_fract_x
_atom_site_fract_y
_atom_site_fract_z
_atom_site_U_iso_or_equiv
_atom_site_adp_type
_atom_site_occupancy
_atom_site_symmetry_multiplicity
_atom_site_calc_flag
_atom_site_refinement_flags
Se1 Se 0.717570(14) 0.656655(13) 0.666211(11) 0.02207(6) Uani 1 1 d .
Se2 Se 0.863809(15) 0.878556(14) 0.719585(10) 0.02092(6) Uani 1 1 d .
Cu1 Cu 0.493846(17) 0.509158(16) 0.600764(12) 0.01708(6) Uani 1 1 d .
Cl1 Cl 0.64466(3) 0.48915(3) 0.52725(2) 0.02059(8) Uani 1 1 d .
Cl2 Cl 0.35202(4) 0.52325(4) 0.67965(3) 0.02406(9) Uani 1 1 d .
N1 N 0.51088(12) 0.67732(12) 0.59760(9) 0.0200(3) Uani 1 1 d .
N2 N 1.02238(12) 0.84427(11) 0.61416(8) 0.0171(2) Uani 1 1 d .
C1 C 0.60080(14) 0.73550(13) 0.61911(10) 0.0191(3) Uani 1 1 d .
C2 C 0.42641(15) 0.73344(15) 0.56716(12) 0.0267(4) Uani 1 1 d .
H1 H 0.3619 0.6937 0.5525 0.032 Uiso 1 1 calc R
C3 C 0.42764(17) 0.84482(15) 0.55591(14) 0.0295(4) Uani 1 1 d .
H2 H 0.3650 0.8811 0.5354 0.035 Uiso 1 1 calc R
C4 C 0.52264(17) 0.90246(15) 0.57536(11) 0.0270(3) Uani 1 1 d .
H3 H 0.5277 0.9790 0.5667 0.032 Uiso 1 1 calc R
C5 C 0.61010(17) 0.84699(14) 0.60769(11) 0.0239(3) Uani 1 1 d .
H4 H 0.6759 0.8851 0.6219 0.029 Uiso 1 1 calc R
C6 C 0.75374(14) 0.76402(14) 0.74016(10) 0.0208(3) Uani 1 1 d .
H10 H 0.7805 0.7232 0.7827 0.025 Uiso 1 1 calc R
H9 H 0.6830 0.8007 0.7541 0.025 Uiso 1 1 calc R
C7 C 0.97108(13) 0.79346(13) 0.66899(9) 0.0170(3) Uani 1 1 d .
C8 C 1.10024(15) 0.78760(15) 0.57704(10) 0.0219(3) Uani 1 1 d .
H5 H 1.1385 0.8232 0.5390 0.026 Uiso 1 1 calc R
C9 C 1.12644(16) 0.68032(16) 0.59209(11) 0.0239(3) Uani 1 1 d .
H8 H 1.1787 0.6417 0.5631 0.029 Uiso 1 1 calc R
C10 C 1.07587(15) 0.62914(14) 0.64992(11) 0.0225(3) Uani 1 1 d .
H6 H 1.0954 0.5563 0.6626 0.027 Uiso 1 1 calc R
C11 C 0.99626(14) 0.68635(14) 0.68886(10) 0.0210(3) Uani 1 1 d .
H7 H 0.9595 0.6531 0.7284 0.025 Uiso 1 1 calc R

loop_
_atom_site_aniso_label
_atom_site_aniso_U_11
_atom_site_aniso_U_22
_atom_site_aniso_U_33
_atom_site_aniso_U_23
_atom_site_aniso_U_13
_atom_site_aniso_U_12
Se1 0.02034(9) 0.01379(9) 0.03207(11) -0.00121(6) -0.00374(6) -0.00063(5)
Se2 0.02548(10) 0.01426(9) 0.02304(10) -0.00288(5) 0.00421(6) -0.00329(5)
Cu1 0.01614(9) 0.01340(9) 0.02169(11) 0.00075(6) 0.00233(7) -0.00010(6)
Cl1 0.01849(16) 0.02117(17) 0.02210(18) 0.00223(13) 0.00234(13) 0.00075(12)
Cl2 0.02463(19) 0.01926(17) 0.0283(2) -0.00360(15) 0.00809(15) 0.00069(13)
N1 0.0164(5) 0.0159(6) 0.0276(7) -0.0007(5) 0.0007(5) -0.0020(4)
N2 0.0170(5) 0.0141(5) 0.0203(6) 0.0020(4) -0.0019(5) -0.0016(4)
C1 0.0192(6) 0.0151(6) 0.0229(7) 0.0016(5) 0.0008(5) -0.0014(5)
C2 0.0205(7) 0.0197(7) 0.0400(10) 0.0001(7) -0.0034(7) 0.0010(6)
C3 0.0271(9) 0.0203(8) 0.0411(11) 0.0010(7) -0.0049(8) 0.0046(6)
C4 0.0313(9) 0.0173(7) 0.0324(9) 0.0020(6) -0.0003(7) 0.0015(6)
C5 0.0255(8) 0.0167(7) 0.0296(9) 0.0028(6) -0.0017(7) -0.0040(6)
C6 0.0218(7) 0.0173(7) 0.0233(7) 0.0005(5) 0.0018(6) -0.0032(5)
C7 0.0170(6) 0.0159(6) 0.0182(6) 0.0002(5) -0.0021(5) -0.0033(5)
C8 0.0225(7) 0.0198(7) 0.0235(8) 0.0041(6) 0.0028(6) 0.0008(5)
C9 0.0224(7) 0.0212(7) 0.0282(8) 0.0012(6) -0.0002(6) 0.0052(6)
C10 0.0237(7) 0.0159(6) 0.0280(8) 0.0009(6) -0.0050(6) 0.0015(5)
C11 0.0215(7) 0.0177(7) 0.0237(8) 0.0042(6) -0.0020(6) -0.0015(5)

loop_
_atom_type_symbol
_atom_type_description
_atom_type_scat_dispersion_real
_atom_type_scat_dispersion_imag
_atom_type_scat_source
C C 0.0033 0.0016 'International Tables Vol C Tables 4.2.6.8 and 6.1.1.4'
H H 0.0000 0.0000 'International Tables Vol C Tables 4.2.6.8 and 6.1.1.4'
N N 0.0061 0.0033 'International Tables Vol C Tables 4.2.6.8 and 6.1.1.4'
Cl Cl 0.1484 0.1585 'International Tables Vol C Tables 4.2.6.8 and 6.1.1.4'
Cu Cu 0.3201 1.2651 'International Tables Vol C Tables 4.2.6.8 and 6.1.1.4'
Se Se -0.0929 2.2259 'International Tables Vol C Tables 4.2.6.8 and 6.1.1.4'

loop_
_geom_angle_atom_site_label_1
_geom_angle_atom_site_label_2
_geom_angle_atom_site_label_3
_geom_angle
_geom_angle_site_symmetry_1
_geom_angle_site_symmetry_3
C1 Se1 C6 98.51(7) . .
C7 Se2 C6 99.13(7) . .
N2 Cu1 N1 174.59(6) 6_755 .
N2 Cu1 Cl2 85.64(4) 6_755 .
N1 Cu1 Cl2 90.95(4) . .
N2 Cu1 Cl1 92.46(4) 6_755 .
N1 Cu1 Cl1 90.67(4) . .
Cl2 Cu1 Cl1 175.91(2) . .
C2 N1 C1 116.99(15) . .
C2 N1 Cu1 116.43(12) . .
C1 N1 Cu1 126.45(12) . .
C7 N2 C8 117.87(14) . .
C7 N2 Cu1 120.40(12) . 6_765
C8 N2 Cu1 120.60(12) . 6_765
N1 C1 C5 122.48(17) . .
N1 C1 Se1 116.90(12) . .
C5 C1 Se1 120.62(14) . .
N1 C2 C3 124.06(18) . .
N1 C2 H1 118.0 . .
C3 C2 H1 118.0 . .
C2 C3 C4 118.14(18) . .
C2 C3 H2 120.9 . .
C4 C3 H2 120.9 . .
C5 C4 C3 118.94(17) . .
C5 C4 H3 120.5 . .
C3 C4 H3 120.5 . .
C4 C5 C1 119.29(18) . .
C4 C5 H4 120.4 . .
C1 C5 H4 120.4 . .
Se1 C6 Se2 119.35(9) . .
Se1 C6 H10 107.5 . .
Se2 C6 H10 107.5 . .
Se1 C6 H9 107.5 . .
Se2 C6 H9 107.5 . .
H10 C6 H9 107.0 . .
N2 C7 C11 122.55(16) . .
N2 C7 Se2 115.63(12) . .
C11 C7 Se2 121.81(13) . .
N2 C8 C9 122.68(17) . .
N2 C8 H5 118.7 . .
C9 C8 H5 118.7 . .
C8 C9 C10 119.31(17) . .
C8 C9 H8 120.3 . .
C10 C9 H8 120.3 . .
C11 C10 C9 118.66(17) . .
C11 C10 H6 120.7 . .
C9 C10 H6 120.7 . .
C10 C11 C7 118.84(17) . .
C10 C11 H7 120.6 . .
C7 C11 H7 120.6 . .

loop_
_geom_bond_atom_site_label_1
_geom_bond_atom_site_label_2
_geom_bond_distance
_geom_bond_site_symmetry_2
Se1 C1 1.9080(17) .
Se1 C6 1.9513(18) .
Se2 C7 1.8997(17) .
Se2 C6 1.9567(17) .
Cu1 N2 2.0381(13) 6_755
Cu1 N1 2.0644(15) .
Cu1 Cl2 2.2493(5) .
Cu1 Cl1 2.2757(5) .
N1 C2 1.345(2) .
N1 C1 1.348(2) .
N2 C7 1.344(2) .
N2 C8 1.350(2) .
N2 Cu1 2.0381(13) 6_765
C1 C5 1.382(2) .
C2 C3 1.376(3) .
C2 H1 0.9500 .
C3 C4 1.383(3) .
C3 H2 0.9500 .
C4 C5 1.383(3) .
C4 H3 0.9500 .
C5 H4 0.9500 .
C6 H10 0.9900 .
C6 H9 0.9900 .
C7 C11 1.392(2) .
C8 C9 1.376(3) .
C8 H5 0.9500 .
C9 C10 1.385(3) .
C9 H8 0.9500 .
C10 C11 1.385(3) .
C10 H6 0.9500 .
C11 H7 0.9500 .

loop_
_geom_torsion_atom_site_label_1
_geom_torsion_atom_site_label_2
_geom_torsion_atom_site_label_3
_geom_torsion_atom_site_label_4
_geom_torsion
_geom_torsion_site_symmetry_1
N2 Cu1 N1 C2 -118.9(6) 6_755
Cl2 Cu1 N1 C2 -68.09(15) .
Cl1 Cu1 N1 C2 115.67(15) .
N2 Cu1 N1 C1 65.3(7) 6_755
Cl2 Cu1 N1 C1 116.12(15) .
Cl1 Cu1 N1 C1 -60.13(15) .
C2 N1 C1 C5 -3.2(3) .
Cu1 N1 C1 C5 172.57(14) .
C2 N1 C1 Se1 177.23(15) .
Cu1 N1 C1 Se1 -7.0(2) .
C6 Se1 C1 N1 -139.79(14) .
C6 Se1 C1 C5 40.64(17) .
C1 N1 C2 C3 1.1(3) .
Cu1 N1 C2 C3 -175.10(19) .
N1 C2 C3 C4 1.7(4) .
C2 C3 C4 C5 -2.5(3) .
C3 C4 C5 C1 0.6(3) .
N1 C1 C5 C4 2.4(3) .
Se1 C1 C5 C4 -178.06(16) .
C1 Se1 C6 Se2 -87.78(10) .
C7 Se2 C6 Se1 -41.21(11) .
C8 N2 C7 C11 0.7(2) .
Cu1 N2 C7 C11 -167.20(13) 6_765
C8 N2 C7 Se2 179.27(12) .
Cu1 N2 C7 Se2 11.35(16) 6_765
C6 Se2 C7 N2 143.59(12) .
C6 Se2 C7 C11 -37.85(15) .
C7 N2 C8 C9 1.6(3) .
Cu1 N2 C8 C9 169.54(15) 6_765
N2 C8 C9 C10 -3.5(3) .
C8 C9 C10 C11 3.0(3) .
C9 C10 C11 C7 -0.8(3) .
N2 C7 C11 C10 -1.1(3) .
Se2 C7 C11 C10 -179.58(13) .
